data_7019899
loop_
_publ_author_name
'Panov, Dmitriy M.'
'Petrovskii, Pavel V.'
'Ezernitskaya, Mariam G.'
'Smol'yakov, Alexander F.'
'Dolgushin, Fedor M.'
'Koridze, Avthandil A.'

_publ_section_title
;
 Rhodium and iridium complexes of a new ferrocene-derived chelating
 bis(NHC) ligand.
;
_journal_issue 32
_journal_name_full 'Dalton transactions (Cambridge, England : 2003)'
_journal_page_first 9667
_journal_page_last 9671
_journal_paper_doi 10.1039/c2dt30898c
_journal_volume 41
_journal_year 2012
_chemical_formula_moiety 'C28 H34 Fe N4 Rh, B F4, C H Cl3'
_chemical_formula_sum 'C29 H35 B Cl3 F4 Fe N4 Rh'
_chemical_formula_weight 791.53
_chemical_name_systematic
;
?
;
_space_group_IT_number 14
_symmetry_cell_setting monoclinic
_symmetry_space_group_name_Hall '-P 2ybc'
_symmetry_space_group_name_H-M 'P 1 21/c 1'
_atom_sites_solution_hydrogens geom
_atom_sites_solution_primary direct
_atom_sites_solution_secondary difmap
_audit_creation_method SHELXL-97
_cell_angle_alpha 90.00
_cell_angle_beta 90.194(2)
_cell_angle_gamma 90.00
_cell_formula_units_Z 4
_cell_length_a 13.3083(10)
_cell_length_b 17.0735(13)
_cell_length_c 14.1248(11)
_cell_measurement_reflns_used 698
_cell_measurement_temperature 100(2)
_cell_measurement_theta_max 30
_cell_measurement_theta_min 3
_cell_volume 3209.4(4)
_computing_cell_refinement 'Bruker SAINT'
_computing_data_collection 'Bruker APEX II'
_computing_data_reduction 'Bruker SAINT'
_computing_molecular_graphics 'Bruker SHELXTL'
_computing_publication_material 'Bruker SHELXTL'
_computing_structure_refinement 'SHELXL-97 (Sheldrick, 1997)'
_computing_structure_solution 'SHELXS-97 (Sheldrick, 1997)'
_diffrn_ambient_temperature 100(2)
_diffrn_measured_fraction_theta_full 0.994
_diffrn_measured_fraction_theta_max 0.994
_diffrn_measurement_device_type 'Bruker APEX II CCD area detector''
_diffrn_measurement_method 'omega scans'
_diffrn_radiation_monochromator graphite
_diffrn_radiation_source 'fine-focus sealed tube'
_diffrn_radiation_type MoK\a
_diffrn_radiation_wavelength 0.71073
_diffrn_reflns_av_R_equivalents 0.0393
_diffrn_reflns_av_sigmaI/netI 0.0341
_diffrn_reflns_limit_h_max 18
_diffrn_reflns_limit_h_min -18
_diffrn_reflns_limit_k_max 24
_diffrn_reflns_limit_k_min -24
_diffrn_reflns_limit_l_max 19
_diffrn_reflns_limit_l_min -19
_diffrn_reflns_number 40064
_diffrn_reflns_theta_full 30.00
_diffrn_reflns_theta_max 30.00
_diffrn_reflns_theta_min 1.53
_exptl_absorpt_coefficient_mu 1.266
_exptl_absorpt_correction_T_max 0.804
_exptl_absorpt_correction_T_min 0.543
_exptl_absorpt_correction_type multi-scan
_exptl_absorpt_process_details SADABS
_exptl_crystal_colour yellow
_exptl_crystal_density_diffrn 1.638
_exptl_crystal_density_method 'not measured'
_exptl_crystal_description Prism
_exptl_crystal_F_000 1600
_exptl_crystal_size_max 0.55
_exptl_crystal_size_mid 0.22
_exptl_crystal_size_min 0.18
_refine_diff_density_max 1.027
_refine_diff_density_min -0.604
_refine_diff_density_rms 0.087
_refine_ls_extinction_method none
_refine_ls_goodness_of_fit_ref 1.014
_refine_ls_hydrogen_treatment constr
_refine_ls_matrix_type full
_refine_ls_number_parameters 410
_refine_ls_number_reflns 9292
_refine_ls_number_restraints 0
_refine_ls_restrained_S_all 1.014
_refine_ls_R_factor_all 0.0443
_refine_ls_R_factor_gt 0.0338
_refine_ls_shift/su_max 0.001
_refine_ls_shift/su_mean 0.000
_refine_ls_structure_factor_coef Fsqd
_refine_ls_weighting_details 'calc w=1/[\s^2^(Fo^2^)+(0.0356P)^2^+3.0151P] where P=(Fo^2^+2Fc^2^)/3'
_refine_ls_weighting_scheme calc
_refine_ls_wR_factor_gt 0.0739
_refine_ls_wR_factor_ref 0.0792
_reflns_number_gt 7877
_reflns_number_total 9292
_reflns_threshold_expression I>2\s(I)
_cod_data_source_file c2dt30898c.txt
_cod_data_source_block sad
_cod_depositor_comments
;
The following automatic conversions were performed:

'_symmetry_cell_setting' value 'Monoclinic' changed to 'monoclinic'
according to /home/saulius/struct/CIF-dictionaries/cif_core.dic
dictionary named 'cif_core.dic' version 2.4.1 from 2010-06-29.

Automatic conversion script
Id: cif_fix_values 1891 2012-01-12 08:04:46Z andrius 
;
_cod_original_sg_symbol_H-M 'P 21/c'
_cod_database_code 7019899

loop_
_symmetry_equiv_pos_as_xyz
'x, y, z'
'-x, y+1/2, -z+1/2'
'-x, -y, -z'
'x, -y-1/2, z-1/2'

loop_
_atom_site_label
_atom_site_type_symbol
_atom_site_fract_x
_atom_site_fract_y
_atom_site_fract_z
_atom_site_U_iso_or_equiv
_atom_site_adp_type
_atom_site_occupancy
_atom_site_symmetry_multiplicity
_atom_site_calc_flag
_atom_site_refinement_flags
_atom_site_disorder_assembly
_atom_site_disorder_group
Rh1 Rh 0.138756(11) 0.669053(9) 0.471227(11) 0.01116(4) Uani 1 1 d . . .
Fe1 Fe 0.42634(2) 0.567574(18) 0.19360(2) 0.01674(7) Uani 1 1 d . . .
N1 N 0.18376(13) 0.83747(10) 0.41086(13) 0.0155(3) Uani 1 1 d . . .
N2 N 0.30120(13) 0.76019(10) 0.36549(12) 0.0145(3) Uani 1 1 d . . .
N3 N -0.02113(13) 0.65500(11) 0.31199(13) 0.0157(3) Uani 1 1 d . . .
N4 N 0.10815(13) 0.58550(10) 0.28064(12) 0.0143(3) Uani 1 1 d . . .
C1 C 0.21032(15) 0.76088(12) 0.40983(14) 0.0136(4) Uani 1 1 d . . .
C2 C 0.25636(17) 0.88370(13) 0.36793(15) 0.0183(4) Uani 1 1 d . . .
H2A H 0.2545 0.9390 0.3603 0.022 Uiso 1 1 calc R . .
C3 C 0.32999(16) 0.83515(12) 0.33915(15) 0.0175(4) Uani 1 1 d . . .
H3A H 0.3899 0.8495 0.3071 0.021 Uiso 1 1 calc R . .
C4 C 0.36106(15) 0.68957(13) 0.34867(15) 0.0160(4) Uani 1 1 d . . .
H4A H 0.3415 0.6489 0.3950 0.019 Uiso 1 1 calc R . .
H4B H 0.4329 0.7019 0.3593 0.019 Uiso 1 1 calc R . .
C5 C 0.34806(15) 0.65778(12) 0.25081(15) 0.0151(4) Uani 1 1 d . . .
C6 C 0.28144(15) 0.59638(12) 0.22097(15) 0.0152(4) Uani 1 1 d . . .
C7 C 0.29560(16) 0.58550(13) 0.12107(15) 0.0176(4) Uani 1 1 d . . .
H7A H 0.2602 0.5461 0.0805 0.021 Uiso 1 1 calc R . .
C8 C 0.37036(16) 0.63934(13) 0.09012(16) 0.0183(4) Uani 1 1 d . . .
H8A H 0.3967 0.6443 0.0242 0.022 Uiso 1 1 calc R . .
C9 C 0.40249(16) 0.68370(12) 0.16985(15) 0.0167(4) Uani 1 1 d . . .
H9A H 0.4553 0.7253 0.1695 0.020 Uiso 1 1 calc R . .
C10 C 0.20955(15) 0.55144(12) 0.28204(15) 0.0159(4) Uani 1 1 d . . .
H10A H 0.2061 0.4966 0.2596 0.019 Uiso 1 1 calc R . .
H10B H 0.2350 0.5508 0.3480 0.019 Uiso 1 1 calc R . .
C11 C 0.07147(15) 0.63619(12) 0.34596(15) 0.0138(4) Uani 1 1 d . . .
C12 C 0.04026(17) 0.57320(14) 0.20703(16) 0.0194(4) Uani 1 1 d . . .
H12A H 0.0493 0.5402 0.1535 0.023 Uiso 1 1 calc R . .
C13 C -0.04086(16) 0.61741(14) 0.22680(15) 0.0198(4) Uani 1 1 d . . .
H13A H -0.1002 0.6220 0.1896 0.024 Uiso 1 1 calc R . .
C14 C -0.08910(16) 0.71155(14) 0.35549(17) 0.0210(4) Uani 1 1 d . . .
H14A H -0.0631 0.7265 0.4179 0.032 Uiso 1 1 calc R . .
H14B H -0.1558 0.6880 0.3625 0.032 Uiso 1 1 calc R . .
H14C H -0.0940 0.7582 0.3153 0.032 Uiso 1 1 calc R . .
C15 C 0.08909(17) 0.86763(13) 0.44684(16) 0.0205(4) Uani 1 1 d . . .
H15A H 0.0630 0.8320 0.4953 0.031 Uiso 1 1 calc R . .
H15B H 0.0405 0.8717 0.3948 0.031 Uiso 1 1 calc R . .
H15C H 0.1000 0.9195 0.4746 0.031 Uiso 1 1 calc R . .
C16 C 0.5421(2) 0.50709(17) 0.1338(2) 0.0340(6) Uani 1 1 d . . .
H16A H 0.5654 0.5120 0.0668 0.041 Uiso 1 1 calc R . .
C17 C 0.4670(2) 0.45546(16) 0.1668(3) 0.0450(8) Uani 1 1 d . . .
H17A H 0.4288 0.4162 0.1284 0.054 Uiso 1 1 calc R . .
C18 C 0.4589(2) 0.46869(19) 0.2670(3) 0.0497(10) Uani 1 1 d . . .
H18A H 0.4124 0.4407 0.3109 0.060 Uiso 1 1 calc R . .
C19 C 0.5264(2) 0.5275(2) 0.2926(2) 0.0424(8) Uani 1 1 d . . .
H19A H 0.5368 0.5492 0.3576 0.051 Uiso 1 1 calc R . .
C20 C 0.5777(2) 0.55015(17) 0.2104(2) 0.0364(7) Uani 1 1 d . . .
H20A H 0.6302 0.5920 0.2071 0.044 Uiso 1 1 calc R . .
C21 C 0.25365(16) 0.66675(13) 0.58188(15) 0.0161(4) Uani 1 1 d . . .
H21A H 0.3159 0.6965 0.5653 0.019 Uiso 1 1 calc R . .
C22 C 0.17591(16) 0.71372(12) 0.61397(15) 0.0157(4) Uani 1 1 d . . .
H22A H 0.1926 0.7708 0.6154 0.019 Uiso 1 1 calc R . .
C23 C 0.09698(17) 0.68976(13) 0.68556(15) 0.0187(4) Uani 1 1 d . . .
H23A H 0.0791 0.7358 0.7247 0.022 Uiso 1 1 calc R . .
H23B H 0.1257 0.6495 0.7282 0.022 Uiso 1 1 calc R . .
C24 C 0.27253(17) 0.58203(13) 0.60613(16) 0.0192(4) Uani 1 1 d . . .
H24A H 0.3099 0.5793 0.6668 0.023 Uiso 1 1 calc R . .
H24B H 0.3153 0.5585 0.5565 0.023 Uiso 1 1 calc R . .
C25 C 0.17573(18) 0.53403(13) 0.61486(16) 0.0208(4) Uani 1 1 d . . .
H25A H 0.1918 0.4776 0.6091 0.025 Uiso 1 1 calc R . .
H25B H 0.1460 0.5428 0.6781 0.025 Uiso 1 1 calc R . .
C26 C 0.00113(17) 0.65711(14) 0.63901(16) 0.0197(4) Uani 1 1 d . . .
H26A H -0.0346 0.6238 0.6854 0.024 Uiso 1 1 calc R . .
H26B H -0.0437 0.7013 0.6222 0.024 Uiso 1 1 calc R . .
C27 C 0.02206(16) 0.60952(12) 0.55111(15) 0.0171(4) Uani 1 1 d . . .
H27A H -0.0394 0.5970 0.5130 0.021 Uiso 1 1 calc R . .
C28 C 0.09991(17) 0.55651(12) 0.53907(16) 0.0179(4) Uani 1 1 d . . .
H28A H 0.0844 0.5135 0.4932 0.021 Uiso 1 1 calc R . .
Cl1 Cl 0.74741(10) 0.61589(8) 0.55297(12) 0.0319(3) Uani 0.80 1 d P A 1
Cl3 Cl 0.55940(8) 0.69477(9) 0.52471(8) 0.0463(3) Uani 0.80 1 d P A 1
Cl2 Cl 0.67950(6) 0.72561(5) 0.69129(6) 0.0478(2) Uani 1 1 d . A .
Cl1' Cl 0.7287(6) 0.6150(5) 0.5330(6) 0.045(2) Uiso 0.20 1 d P A 2
Cl3' Cl 0.5757(5) 0.7307(4) 0.5124(5) 0.0637(18) Uiso 0.20 1 d P A 2
C1S C 0.6835(2) 0.70446(15) 0.56914(19) 0.0291(5) Uani 1 1 d . . .
H1SA H 0.7191 0.7475 0.5348 0.035 Uiso 1 1 calc R A 1
F1 F 0.85827(11) 0.82629(8) 0.52327(10) 0.0281(3) Uani 1 1 d . B .
F2 F 0.8482(3) 0.9123(2) 0.3996(2) 0.0454(8) Uani 0.67 1 d P B 1
F3 F 0.7061(2) 0.8668(2) 0.4686(3) 0.0685(12) Uani 0.67 1 d P B 1
F4 F 0.8019(4) 0.94704(18) 0.5523(3) 0.0676(12) Uani 0.67 1 d P B 1
F3' F 0.8665(7) 0.9334(6) 0.4296(6) 0.062(3) Uiso 0.33 1 d P B 2
F4' F 0.7347(7) 0.8513(5) 0.4282(6) 0.063(2) Uiso 0.33 1 d P B 2
F2' F 0.7566(6) 0.9326(5) 0.5378(6) 0.061(2) Uiso 0.33 1 d P B 2
B1 B 0.8059(2) 0.88896(16) 0.4839(2) 0.0258(6) Uani 1 1 d . . .

loop_
_atom_site_aniso_label
_atom_site_aniso_U_11
_atom_site_aniso_U_22
_atom_site_aniso_U_33
_atom_site_aniso_U_23
_atom_site_aniso_U_13
_atom_site_aniso_U_12
Rh1 0.01165(7) 0.01030(7) 0.01154(7) -0.00031(6) -0.00025(5) -0.00215(5)
Fe1 0.01432(14) 0.01636(15) 0.01955(15) 0.00327(12) 0.00262(11) 0.00605(11)
N1 0.0177(8) 0.0132(8) 0.0155(8) -0.0003(7) 0.0005(7) -0.0023(6)
N2 0.0154(8) 0.0139(8) 0.0143(8) -0.0008(6) -0.0001(6) -0.0047(6)
N3 0.0127(8) 0.0187(9) 0.0156(8) -0.0008(7) 0.0000(6) -0.0009(6)
N4 0.0132(8) 0.0150(8) 0.0147(8) -0.0022(6) 0.0007(6) -0.0024(6)
C1 0.0142(9) 0.0149(9) 0.0117(9) -0.0013(7) -0.0018(7) -0.0018(7)
C2 0.0249(11) 0.0149(9) 0.0151(10) 0.0017(8) -0.0020(8) -0.0071(8)
C3 0.0205(10) 0.0162(10) 0.0160(10) 0.0006(8) 0.0008(8) -0.0078(8)
C4 0.0130(9) 0.0190(10) 0.0162(10) 0.0005(8) -0.0015(7) 0.0008(7)
C5 0.0126(9) 0.0151(9) 0.0176(10) 0.0006(7) -0.0001(7) 0.0023(7)
C6 0.0137(9) 0.0153(9) 0.0168(10) -0.0003(8) 0.0017(7) 0.0037(7)
C7 0.0175(10) 0.0173(10) 0.0178(10) -0.0026(8) -0.0004(8) 0.0036(8)
C8 0.0186(10) 0.0189(10) 0.0173(10) 0.0022(8) 0.0019(8) 0.0062(8)
C9 0.0137(9) 0.0167(10) 0.0195(10) 0.0039(8) 0.0009(8) 0.0025(7)
C10 0.0154(9) 0.0126(9) 0.0196(10) 0.0000(8) 0.0020(8) 0.0018(7)
C11 0.0134(9) 0.0112(9) 0.0167(9) 0.0002(7) 0.0024(7) -0.0026(7)
C12 0.0200(10) 0.0228(11) 0.0154(10) -0.0031(8) -0.0018(8) -0.0056(8)
C13 0.0162(10) 0.0282(11) 0.0150(10) -0.0007(9) -0.0025(8) -0.0036(8)
C14 0.0163(10) 0.0238(11) 0.0229(11) -0.0002(9) 0.0015(8) 0.0047(8)
C15 0.0221(11) 0.0171(10) 0.0222(11) -0.0004(8) 0.0017(9) 0.0036(8)
C16 0.0300(13) 0.0361(14) 0.0361(14) 0.0068(12) 0.0093(11) 0.0227(11)
C17 0.0308(14) 0.0194(13) 0.085(3) -0.0108(14) -0.0107(15) 0.0134(11)
C18 0.0330(15) 0.0429(17) 0.073(2) 0.0365(17) 0.0254(15) 0.0250(13)
C19 0.0393(16) 0.0516(19) 0.0363(15) 0.0045(14) -0.0075(12) 0.0285(15)
C20 0.0186(12) 0.0316(14) 0.0590(19) 0.0079(13) -0.0037(12) 0.0118(10)
C21 0.0161(9) 0.0179(10) 0.0144(9) -0.0014(8) -0.0028(7) -0.0021(8)
C22 0.0179(10) 0.0145(9) 0.0146(9) -0.0019(7) -0.0033(7) -0.0010(7)
C23 0.0213(10) 0.0203(10) 0.0147(10) -0.0022(8) 0.0005(8) 0.0016(8)
C24 0.0199(10) 0.0193(10) 0.0184(10) -0.0011(8) -0.0024(8) 0.0043(8)
C25 0.0284(12) 0.0134(10) 0.0206(11) 0.0033(8) 0.0016(9) 0.0021(8)
C26 0.0188(10) 0.0230(11) 0.0174(10) -0.0007(8) 0.0046(8) -0.0014(8)
C27 0.0167(9) 0.0158(10) 0.0188(10) 0.0011(8) 0.0019(8) -0.0061(8)
C28 0.0215(10) 0.0128(9) 0.0194(10) 0.0013(8) 0.0013(8) -0.0050(8)
Cl1 0.0232(5) 0.0271(5) 0.0454(7) 0.0040(5) 0.0081(6) 0.0084(4)
Cl3 0.0283(4) 0.0703(8) 0.0402(5) -0.0219(6) -0.0152(4) 0.0214(5)
Cl2 0.0499(4) 0.0570(5) 0.0364(4) -0.0161(4) -0.0112(3) -0.0014(4)
C1S 0.0297(13) 0.0254(12) 0.0321(14) -0.0028(10) -0.0045(10) 0.0053(10)
F1 0.0314(8) 0.0236(7) 0.0294(8) 0.0032(6) -0.0002(6) 0.0086(6)
F2 0.0509(19) 0.054(2) 0.0315(17) 0.0226(16) 0.0150(15) 0.0226(16)
F3 0.0276(16) 0.076(3) 0.102(3) 0.056(2) -0.0137(18) -0.0023(16)
F4 0.120(4) 0.0240(15) 0.059(2) -0.0225(14) -0.021(2) 0.0298(19)
B1 0.0290(14) 0.0195(12) 0.0290(14) 0.0036(11) 0.0033(11) 0.0080(10)

loop_
_atom_type_symbol
_atom_type_description
_atom_type_scat_dispersion_real
_atom_type_scat_dispersion_imag
_atom_type_scat_source
C C 0.0033 0.0016 'International Tables Vol C Tables 4.2.6.8 and 6.1.1.4'
H H 0.0000 0.0000 'International Tables Vol C Tables 4.2.6.8 and 6.1.1.4'
B B 0.0013 0.0007 'International Tables Vol C Tables 4.2.6.8 and 6.1.1.4'
N N 0.0061 0.0033 'International Tables Vol C Tables 4.2.6.8 and 6.1.1.4'
F F 0.0171 0.0103 'International Tables Vol C Tables 4.2.6.8 and 6.1.1.4'
Fe Fe 0.3463 0.8444 'International Tables Vol C Tables 4.2.6.8 and 6.1.1.4'
Rh Rh -1.1178 0.9187 'International Tables Vol C Tables 4.2.6.8 and 6.1.1.4'
Cl Cl 0.1484 0.1585 'International Tables Vol C Tables 4.2.6.8 and 6.1.1.4'

loop_
_geom_angle_atom_site_label_1
_geom_angle_atom_site_label_2
_geom_angle_atom_site_label_3
_geom_angle
C1 Rh1 C11 92.68(8)
C1 Rh1 C27 156.82(8)
C11 Rh1 C27 90.53(8)
C1 Rh1 C21 89.50(8)
C11 Rh1 C21 155.80(8)
C27 Rh1 C21 96.88(8)
C1 Rh1 C28 165.37(8)
C11 Rh1 C28 91.95(8)
C27 Rh1 C28 36.87(8)
C21 Rh1 C28 80.68(8)
C1 Rh1 C22 91.11(8)
C11 Rh1 C22 166.81(8)
C27 Rh1 C22 81.14(8)
C21 Rh1 C22 36.78(8)
C28 Rh1 C22 87.50(8)
C17 Fe1 C18 41.57(15)
C17 Fe1 C6 121.31(11)
C18 Fe1 C6 107.83(10)
C17 Fe1 C5 158.42(12)
C18 Fe1 C5 122.52(12)
C6 Fe1 C5 41.43(8)
C17 Fe1 C9 158.64(13)
C18 Fe1 C9 158.18(14)
C6 Fe1 C9 69.36(8)
C5 Fe1 C9 41.08(8)
C17 Fe1 C7 106.02(11)
C18 Fe1 C7 124.23(13)
C6 Fe1 C7 41.35(8)
C5 Fe1 C7 69.38(8)
C9 Fe1 C7 68.82(9)
C17 Fe1 C16 40.67(13)
C18 Fe1 C16 68.28(12)
C6 Fe1 C16 157.12(11)
C5 Fe1 C16 159.83(11)
C9 Fe1 C16 122.84(10)
C7 Fe1 C16 120.81(11)
C17 Fe1 C19 68.79(14)
C18 Fe1 C19 40.04(15)
C6 Fe1 C19 124.61(11)
C5 Fe1 C19 108.39(11)
C9 Fe1 C19 122.62(12)
C7 Fe1 C19 161.10(12)
C16 Fe1 C19 67.86(12)
C17 Fe1 C8 121.96(13)
C18 Fe1 C8 160.20(14)
C6 Fe1 C8 69.32(9)
C5 Fe1 C8 69.12(9)
C9 Fe1 C8 40.77(9)
C7 Fe1 C8 40.81(9)
C16 Fe1 C8 106.32(10)
C19 Fe1 C8 157.41(12)
C17 Fe1 C20 67.74(12)
C18 Fe1 C20 67.14(12)
C6 Fe1 C20 161.41(11)
C5 Fe1 C20 124.75(11)
C9 Fe1 C20 108.25(10)
C7 Fe1 C20 156.44(11)
C16 Fe1 C20 39.74(12)
C19 Fe1 C20 40.07(13)
C8 Fe1 C20 121.67(11)
C1 N1 C2 111.22(18)
C1 N1 C15 124.88(18)
C2 N1 C15 123.80(18)
C1 N2 C3 111.18(18)
C1 N2 C4 124.42(17)
C3 N2 C4 124.40(18)
C11 N3 C13 111.43(18)
C11 N3 C14 124.75(18)
C13 N3 C14 123.70(18)
C11 N4 C12 111.73(18)
C11 N4 C10 125.14(17)
C12 N4 C10 122.98(18)
N1 C1 N2 104.19(17)
N1 C1 Rh1 128.16(15)
N2 C1 Rh1 127.40(15)
C3 C2 N1 106.85(19)
C3 C2 H2A 126.6
N1 C2 H2A 126.6
C2 C3 N2 106.55(18)
C2 C3 H3A 126.7
N2 C3 H3A 126.7
N2 C4 C5 112.81(17)
N2 C4 H4A 109.0
C5 C4 H4A 109.0
N2 C4 H4B 109.0
C5 C4 H4B 109.0
H4A C4 H4B 107.8
C9 C5 C6 107.83(19)
C9 C5 C4 124.85(19)
C6 C5 C4 127.32(19)
C9 C5 Fe1 69.72(12)
C6 C5 Fe1 69.28(11)
C4 C5 Fe1 125.89(14)
C5 C6 C7 107.45(18)
C5 C6 C10 126.79(19)
C7 C6 C10 125.76(19)
C5 C6 Fe1 69.29(11)
C7 C6 Fe1 69.72(12)
C10 C6 Fe1 126.41(14)
C8 C7 C6 108.19(19)
C8 C7 Fe1 69.84(12)
C6 C7 Fe1 68.93(12)
C8 C7 H7A 125.9
C6 C7 H7A 125.9
Fe1 C7 H7A 125.9
C9 C8 C7 108.01(19)
C9 C8 Fe1 69.23(12)
C7 C8 Fe1 69.34(12)
C9 C8 H8A 126.0
C7 C8 H8A 126.0
Fe1 C8 H8A 126.0
C8 C9 C5 108.52(19)
C8 C9 Fe1 70.00(12)
C5 C9 Fe1 69.20(12)
C8 C9 H9A 125.7
C5 C9 H9A 125.7
Fe1 C9 H9A 125.7
N4 C10 C6 112.14(17)
N4 C10 H10A 109.2
C6 C10 H10A 109.2
N4 C10 H10B 109.2
C6 C10 H10B 109.2
H10A C10 H10B 107.9
N4 C11 N3 103.79(17)
N4 C11 Rh1 127.01(15)
N3 C11 Rh1 129.06(15)
C13 C12 N4 106.22(19)
C13 C12 H12A 126.9
N4 C12 H12A 126.9
C12 C13 N3 106.82(19)
C12 C13 H13A 126.6
N3 C13 H13A 126.6
N3 C14 H14A 109.5
N3 C14 H14B 109.5
H14A C14 H14B 109.5
N3 C14 H14C 109.5
H14A C14 H14C 109.5
H14B C14 H14C 109.5
N1 C15 H15A 109.5
N1 C15 H15B 109.5
H15A C15 H15B 109.5
N1 C15 H15C 109.5
H15A C15 H15C 109.5
H15B C15 H15C 109.5
C20 C16 C17 108.2(3)
C20 C16 Fe1 70.49(15)
C17 C16 Fe1 69.10(15)
C20 C16 H16A 125.9
C17 C16 H16A 125.9
Fe1 C16 H16A 125.9
C16 C17 C18 106.4(3)
C16 C17 Fe1 70.23(15)
C18 C17 Fe1 69.29(16)
C16 C17 H17A 126.8
C18 C17 H17A 126.8
Fe1 C17 H17A 126.8
C19 C18 C17 108.5(3)
C19 C18 Fe1 70.67(17)
C17 C18 Fe1 69.14(16)
C19 C18 H18A 125.7
C17 C18 H18A 125.7
Fe1 C18 H18A 125.7
C18 C19 C20 107.4(3)
C18 C19 Fe1 69.29(17)
C20 C19 Fe1 70.13(16)
C18 C19 H19A 126.3
C20 C19 H19A 126.3
Fe1 C19 H19A 126.3
C16 C20 C19 109.4(3)
C16 C20 Fe1 69.77(15)
C19 C20 Fe1 69.80(16)
C16 C20 H20A 125.3
C19 C20 H20A 125.3
Fe1 C20 H20A 125.3
C22 C21 C24 127.2(2)
C22 C21 Rh1 72.66(12)
C24 C21 Rh1 107.20(14)
C22 C21 H21A 113.7
C24 C21 H21A 113.7
Rh1 C21 H21A 113.7
C21 C22 C23 125.54(19)
C21 C22 Rh1 70.55(12)
C23 C22 Rh1 111.22(14)
C21 C22 H22A 113.8
C23 C22 H22A 113.8
Rh1 C22 H22A 113.8
C22 C23 C26 112.83(18)
C22 C23 H23A 109.0
C26 C23 H23A 109.0
C22 C23 H23B 109.0
C26 C23 H23B 109.0
H23A C23 H23B 107.8
C21 C24 C25 113.08(18)
C21 C24 H24A 109.0
C25 C24 H24A 109.0
C21 C24 H24B 109.0
C25 C24 H24B 109.0
H24A C24 H24B 107.8
C28 C25 C24 111.41(18)
C28 C25 H25A 109.3
C24 C25 H25A 109.3
C28 C25 H25B 109.3
C24 C25 H25B 109.3
H25A C25 H25B 108.0
C27 C26 C23 113.05(18)
C27 C26 H26A 109.0
C23 C26 H26A 109.0
C27 C26 H26B 109.0
C23 C26 H26B 109.0
H26A C26 H26B 107.8
C28 C27 C26 126.3(2)
C28 C27 Rh1 72.92(12)
C26 C27 Rh1 108.00(14)
C28 C27 H27A 113.9
C26 C27 H27A 113.9
Rh1 C27 H27A 113.9
C27 C28 C25 125.0(2)
C27 C28 Rh1 70.21(12)
C25 C28 Rh1 111.71(14)
C27 C28 H28A 114.0
C25 C28 H28A 114.0
Rh1 C28 H28A 114.0
Cl3' C1S Cl1' 112.9(4)
Cl3' C1S Cl1 125.2(3)
Cl1' C1S Cl1 12.4(2)
Cl3' C1S Cl2 112.3(3)
Cl1' C1S Cl2 118.9(3)
Cl1 C1S Cl2 108.71(15)
Cl3' C1S Cl3 22.3(2)
Cl1' C1S Cl3 98.0(3)
Cl1 C1S Cl3 109.02(16)
Cl2 C1S Cl3 109.54(15)
Cl3' C1S H1SA 88.8
Cl1' C1S H1SA 110.0
Cl1 C1S H1SA 109.9
Cl2 C1S H1SA 109.9
Cl3 C1S H1SA 109.9
F2' B1 F3' 109.1(6)
F2' B1 F2 124.7(5)
F3' B1 F2 25.7(4)
F2' B1 F4 29.4(4)
F3' B1 F4 91.1(5)
F2 B1 F4 114.4(3)
F2' B1 F4' 105.2(5)
F3' B1 F4' 110.3(6)
F2 B1 F4' 85.6(4)
F4 B1 F4' 134.4(5)
F2' B1 F1 118.5(5)
F3' B1 F1 111.1(5)
F2 B1 F1 111.2(2)
F4 B1 F1 107.0(3)
F4' B1 F1 102.1(4)
F2' B1 F3 75.8(5)
F3' B1 F3 129.3(5)
F2 B1 F3 109.6(3)
F4 B1 F3 105.2(4)
F4' B1 F3 30.7(3)
F1 B1 F3 109.2(2)

loop_
_geom_bond_atom_site_label_1
_geom_bond_atom_site_label_2
_geom_bond_distance
Rh1 C1 2.030(2)
Rh1 C11 2.058(2)
Rh1 C27 2.175(2)
Rh1 C21 2.183(2)
Rh1 C28 2.209(2)
Rh1 C22 2.210(2)
Fe1 C17 2.025(3)
Fe1 C18 2.027(3)
Fe1 C6 2.029(2)
Fe1 C5 2.029(2)
Fe1 C9 2.036(2)
Fe1 C7 2.039(2)
Fe1 C16 2.040(2)
Fe1 C19 2.045(3)
Fe1 C8 2.046(2)
Fe1 C20 2.050(3)
N1 C1 1.355(3)
N1 C2 1.389(3)
N1 C15 1.454(3)
N2 C1 1.364(3)
N2 C3 1.387(3)
N2 C4 1.465(3)
N3 C11 1.360(3)
N3 C13 1.388(3)
N3 C14 1.460(3)
N4 C11 1.357(3)
N4 C12 1.391(3)
N4 C10 1.469(3)
C2 C3 1.347(3)
C2 H2A 0.9500
C3 H3A 0.9500
C4 C5 1.495(3)
C4 H4A 0.9900
C4 H4B 0.9900
C5 C9 1.426(3)
C5 C6 1.435(3)
C6 C7 1.436(3)
C6 C10 1.501(3)
C7 C8 1.424(3)
C7 H7A 1.0000
C8 C9 1.422(3)
C8 H8A 1.0000
C9 H9A 1.0000
C10 H10A 0.9900
C10 H10B 0.9900
C12 C13 1.347(3)
C12 H12A 0.9500
C13 H13A 0.9500
C14 H14A 0.9800
C14 H14B 0.9800
C14 H14C 0.9800
C15 H15A 0.9800
C15 H15B 0.9800
C15 H15C 0.9800
C16 C20 1.390(4)
C16 C17 1.413(4)
C16 H16A 1.0000
C17 C18 1.438(5)
C17 H17A 1.0000
C18 C19 1.395(5)
C18 H18A 1.0000
C19 C20 1.403(4)
C19 H19A 1.0000
C20 H20A 1.0000
C21 C22 1.386(3)
C21 C24 1.507(3)
C21 H21A 1.0000
C22 C23 1.517(3)
C22 H22A 1.0000
C23 C26 1.538(3)
C23 H23A 0.9900
C23 H23B 0.9900
C24 C25 1.532(3)
C24 H24A 0.9900
C24 H24B 0.9900
C25 C28 1.518(3)
C25 H25A 0.9900
C25 H25B 0.9900
C26 C27 1.510(3)
C26 H26A 0.9900
C26 H26B 0.9900
C27 C28 1.387(3)
C27 H27A 1.0000
C28 H28A 1.0000
Cl1 C1S 1.750(3)
Cl3 C1S 1.772(3)
Cl2 C1S 1.764(3)
Cl1' C1S 1.719(9)
Cl3' C1S 1.700(7)
C1S H1SA 1.0000
F1 B1 1.391(3)
F2 B1 1.377(4)
F3 B1 1.398(4)
F4 B1 1.385(4)
F3' B1 1.349(10)
F4' B1 1.387(9)
F2' B1 1.252(9)

loop_
_geom_torsion_atom_site_label_1
_geom_torsion_atom_site_label_2
_geom_torsion_atom_site_label_3
_geom_torsion_atom_site_label_4
_geom_torsion
C2 N1 C1 N2 0.1(2)
C15 N1 C1 N2 176.64(19)
C2 N1 C1 Rh1 174.72(14)
C15 N1 C1 Rh1 -8.7(3)
C3 N2 C1 N1 -0.3(2)
C4 N2 C1 N1 179.16(18)
C3 N2 C1 Rh1 -174.97(15)
C4 N2 C1 Rh1 4.5(3)
C11 Rh1 C1 N1 99.59(19)
C27 Rh1 C1 N1 2.0(3)
C21 Rh1 C1 N1 -104.53(19)
C28 Rh1 C1 N1 -152.1(3)
C22 Rh1 C1 N1 -67.78(19)
C11 Rh1 C1 N2 -86.99(18)
C27 Rh1 C1 N2 175.39(17)
C21 Rh1 C1 N2 68.89(18)
C28 Rh1 C1 N2 21.3(4)
C22 Rh1 C1 N2 105.64(18)
C1 N1 C2 C3 0.1(2)
C15 N1 C2 C3 -176.45(19)
N1 C2 C3 N2 -0.3(2)
C1 N2 C3 C2 0.4(2)
C4 N2 C3 C2 -179.07(19)
C1 N2 C4 C5 98.2(2)
C3 N2 C4 C5 -82.4(2)
N2 C4 C5 C9 84.8(2)
N2 C4 C5 C6 -96.1(2)
N2 C4 C5 Fe1 173.76(14)
C17 Fe1 C5 C9 -162.4(3)
C18 Fe1 C5 C9 160.74(17)
C6 Fe1 C5 C9 -119.26(18)
C7 Fe1 C5 C9 -81.04(13)
C16 Fe1 C5 C9 43.2(3)
C19 Fe1 C5 C9 118.88(16)
C8 Fe1 C5 C9 -37.25(13)
C20 Fe1 C5 C9 77.54(17)
C17 Fe1 C5 C6 -43.2(4)
C18 Fe1 C5 C6 -80.00(18)
C9 Fe1 C5 C6 119.26(18)
C7 Fe1 C5 C6 38.22(12)
C16 Fe1 C5 C6 162.4(3)
C19 Fe1 C5 C6 -121.86(15)
C8 Fe1 C5 C6 82.01(13)
C20 Fe1 C5 C6 -163.20(14)
C17 Fe1 C5 C4 78.6(4)
C18 Fe1 C5 C4 41.8(2)
C6 Fe1 C5 C4 121.8(2)
C9 Fe1 C5 C4 -119.0(2)
C7 Fe1 C5 C4 160.0(2)
C16 Fe1 C5 C4 -75.8(4)
C19 Fe1 C5 C4 -0.1(2)
C8 Fe1 C5 C4 -156.2(2)
C20 Fe1 C5 C4 -41.4(2)
C9 C5 C6 C7 -0.2(2)
C4 C5 C6 C7 -179.49(19)
Fe1 C5 C6 C7 -59.51(14)
C9 C5 C6 C10 179.92(19)
C4 C5 C6 C10 0.7(3)
Fe1 C5 C6 C10 120.6(2)
C9 C5 C6 Fe1 59.27(14)
C4 C5 C6 Fe1 -120.0(2)
C17 Fe1 C6 C5 162.87(16)
C18 Fe1 C6 C5 119.28(17)
C9 Fe1 C6 C5 -37.78(12)
C7 Fe1 C6 C5 -118.79(17)
C16 Fe1 C6 C5 -164.5(2)
C19 Fe1 C6 C5 78.31(18)
C8 Fe1 C6 C5 -81.49(13)
C20 Fe1 C6 C5 48.2(4)
C17 Fe1 C6 C7 -78.34(18)
C18 Fe1 C6 C7 -121.94(17)
C5 Fe1 C6 C7 118.79(17)
C9 Fe1 C6 C7 81.01(13)
C16 Fe1 C6 C7 -45.7(3)
C19 Fe1 C6 C7 -162.90(16)
C8 Fe1 C6 C7 37.29(13)
C20 Fe1 C6 C7 167.0(3)
C17 Fe1 C6 C10 41.8(2)
C18 Fe1 C6 C10 -1.8(2)
C5 Fe1 C6 C10 -121.1(2)
C9 Fe1 C6 C10 -158.9(2)
C7 Fe1 C6 C10 120.1(2)
C16 Fe1 C6 C10 74.4(3)
C19 Fe1 C6 C10 -42.8(2)
C8 Fe1 C6 C10 157.4(2)
C20 Fe1 C6 C10 -72.9(4)
C5 C6 C7 C8 0.3(2)
C10 C6 C7 C8 -179.90(19)
Fe1 C6 C7 C8 -58.98(15)
C5 C6 C7 Fe1 59.24(14)
C10 C6 C7 Fe1 -120.9(2)
C17 Fe1 C7 C8 -120.67(16)
C18 Fe1 C7 C8 -162.42(16)
C6 Fe1 C7 C8 119.85(18)
C5 Fe1 C7 C8 81.56(13)
C9 Fe1 C7 C8 37.44(12)
C16 Fe1 C7 C8 -79.05(16)
C19 Fe1 C7 C8 168.2(3)
C20 Fe1 C7 C8 -49.8(3)
C17 Fe1 C7 C6 119.48(16)
C18 Fe1 C7 C6 77.73(18)
C5 Fe1 C7 C6 -38.29(12)
C9 Fe1 C7 C6 -82.41(13)
C16 Fe1 C7 C6 161.10(14)
C19 Fe1 C7 C6 48.3(4)
C8 Fe1 C7 C6 -119.85(18)
C20 Fe1 C7 C6 -169.6(2)
C6 C7 C8 C9 -0.2(2)
Fe1 C7 C8 C9 -58.59(14)
C6 C7 C8 Fe1 58.41(14)
C17 Fe1 C8 C9 -163.22(15)
C18 Fe1 C8 C9 167.3(3)
C6 Fe1 C8 C9 81.99(13)
C5 Fe1 C8 C9 37.53(12)
C7 Fe1 C8 C9 119.76(18)
C16 Fe1 C8 C9 -121.72(15)
C19 Fe1 C8 C9 -50.3(3)
C20 Fe1 C8 C9 -81.25(16)
C17 Fe1 C8 C7 77.01(17)
C18 Fe1 C8 C7 47.5(3)
C6 Fe1 C8 C7 -37.77(12)
C5 Fe1 C8 C7 -82.23(13)
C9 Fe1 C8 C7 -119.76(18)
C16 Fe1 C8 C7 118.52(15)
C19 Fe1 C8 C7 -170.1(3)
C20 Fe1 C8 C7 158.99(15)
C7 C8 C9 C5 0.0(2)
Fe1 C8 C9 C5 -58.64(14)
C7 C8 C9 Fe1 58.66(15)
C6 C5 C9 C8 0.1(2)
C4 C5 C9 C8 179.41(19)
Fe1 C5 C9 C8 59.13(14)
C6 C5 C9 Fe1 -59.00(14)
C4 C5 C9 Fe1 120.3(2)
C17 Fe1 C9 C8 42.3(3)
C18 Fe1 C9 C8 -168.4(3)
C6 Fe1 C9 C8 -81.89(13)
C5 Fe1 C9 C8 -119.99(18)
C7 Fe1 C9 C8 -37.48(12)
C16 Fe1 C9 C8 76.32(17)
C19 Fe1 C9 C8 159.45(15)
C20 Fe1 C9 C8 117.66(15)
C17 Fe1 C9 C5 162.3(3)
C18 Fe1 C9 C5 -48.4(3)
C6 Fe1 C9 C5 38.09(12)
C7 Fe1 C9 C5 82.51(13)
C16 Fe1 C9 C5 -163.69(14)
C19 Fe1 C9 C5 -80.56(16)
C8 Fe1 C9 C5 119.99(18)
C20 Fe1 C9 C5 -122.35(15)
C11 N4 C10 C6 -96.0(2)
C12 N4 C10 C6 79.3(2)
C5 C6 C10 N4 94.3(2)
C7 C6 C10 N4 -85.5(2)
Fe1 C6 C10 N4 -175.54(14)
C12 N4 C11 N3 0.4(2)
C10 N4 C11 N3 176.15(18)
C12 N4 C11 Rh1 176.42(15)
C10 N4 C11 Rh1 -7.8(3)
C13 N3 C11 N4 -0.7(2)
C14 N3 C11 N4 -176.76(19)
C13 N3 C11 Rh1 -176.62(15)
C14 N3 C11 Rh1 7.3(3)
C1 Rh1 C11 N4 90.25(18)
C27 Rh1 C11 N4 -112.72(18)
C21 Rh1 C11 N4 -4.5(3)
C28 Rh1 C11 N4 -75.86(18)
C22 Rh1 C11 N4 -163.2(3)
C1 Rh1 C11 N3 -94.68(19)
C27 Rh1 C11 N3 62.35(19)
C21 Rh1 C11 N3 170.58(17)
C28 Rh1 C11 N3 99.20(19)
C22 Rh1 C11 N3 11.9(5)
C11 N4 C12 C13 0.1(2)
C10 N4 C12 C13 -175.81(19)
N4 C12 C13 N3 -0.5(2)
C11 N3 C13 C12 0.8(3)
C14 N3 C13 C12 176.9(2)
C17 Fe1 C16 C20 -119.4(3)
C18 Fe1 C16 C20 -79.9(2)
C6 Fe1 C16 C20 -164.4(2)
C5 Fe1 C16 C20 46.5(4)
C9 Fe1 C16 C20 78.86(19)
C7 Fe1 C16 C20 162.21(16)
C19 Fe1 C16 C20 -36.61(19)
C8 Fe1 C16 C20 120.24(17)
C18 Fe1 C16 C17 39.5(2)
C6 Fe1 C16 C17 -45.0(3)
C5 Fe1 C16 C17 165.9(3)
C9 Fe1 C16 C17 -161.76(18)
C7 Fe1 C16 C17 -78.4(2)
C19 Fe1 C16 C17 82.8(2)
C8 Fe1 C16 C17 -120.37(19)
C20 Fe1 C16 C17 119.4(3)
C20 C16 C17 C18 -0.3(3)
Fe1 C16 C17 C18 -60.17(18)
C20 C16 C17 Fe1 59.85(18)
C18 Fe1 C17 C16 -117.2(3)
C6 Fe1 C17 C16 161.22(16)
C5 Fe1 C17 C16 -166.8(2)
C9 Fe1 C17 C16 46.2(4)
C7 Fe1 C17 C16 118.91(17)
C19 Fe1 C17 C16 -80.3(2)
C8 Fe1 C17 C16 77.4(2)
C20 Fe1 C17 C16 -37.01(18)
C6 Fe1 C17 C18 -81.6(2)
C5 Fe1 C17 C18 -49.6(4)
C9 Fe1 C17 C18 163.4(3)
C7 Fe1 C17 C18 -123.93(18)
C16 Fe1 C17 C18 117.2(3)
C19 Fe1 C17 C18 36.87(19)
C8 Fe1 C17 C18 -165.44(17)
C20 Fe1 C17 C18 80.1(2)
C16 C17 C18 C19 0.9(3)
Fe1 C17 C18 C19 -59.91(19)
C16 C17 C18 Fe1 60.78(18)
C17 Fe1 C18 C19 119.6(3)
C6 Fe1 C18 C19 -123.00(18)
C5 Fe1 C18 C19 -79.80(19)
C9 Fe1 C18 C19 -44.1(3)
C7 Fe1 C18 C19 -165.70(16)
C16 Fe1 C18 C19 80.99(19)
C8 Fe1 C18 C19 158.6(3)
C20 Fe1 C18 C19 37.90(18)
C6 Fe1 C18 C17 117.39(17)
C5 Fe1 C18 C17 160.60(16)
C9 Fe1 C18 C17 -163.7(2)
C7 Fe1 C18 C17 74.69(19)
C16 Fe1 C18 C17 -38.62(18)
C19 Fe1 C18 C17 -119.6(3)
C8 Fe1 C18 C17 39.0(4)
C20 Fe1 C18 C17 -81.71(19)
C17 C18 C19 C20 -1.1(3)
Fe1 C18 C19 C20 -60.05(18)
C17 C18 C19 Fe1 58.97(19)
C17 Fe1 C19 C18 -38.23(19)
C6 Fe1 C19 C18 75.9(2)
C5 Fe1 C19 C18 119.01(18)
C9 Fe1 C19 C18 162.10(17)
C7 Fe1 C19 C18 39.1(4)
C16 Fe1 C19 C18 -82.1(2)
C8 Fe1 C19 C18 -161.3(2)
C20 Fe1 C19 C18 -118.5(3)
C17 Fe1 C19 C20 80.2(2)
C18 Fe1 C19 C20 118.5(3)
C6 Fe1 C19 C20 -165.61(16)
C5 Fe1 C19 C20 -122.53(18)
C9 Fe1 C19 C20 -79.4(2)
C7 Fe1 C19 C20 157.5(3)
C16 Fe1 C19 C20 36.32(18)
C8 Fe1 C19 C20 -42.8(4)
C17 C16 C20 C19 -0.3(3)
Fe1 C16 C20 C19 58.64(18)
C17 C16 C20 Fe1 -58.99(17)
C18 C19 C20 C16 0.9(3)
Fe1 C19 C20 C16 -58.62(18)
C18 C19 C20 Fe1 59.51(18)
C17 Fe1 C20 C16 37.85(19)
C18 Fe1 C20 C16 83.0(2)
C6 Fe1 C20 C16 160.8(3)
C5 Fe1 C20 C16 -162.28(15)
C9 Fe1 C20 C16 -119.77(17)
C7 Fe1 C20 C16 -41.1(3)
C19 Fe1 C20 C16 120.9(3)
C8 Fe1 C20 C16 -76.96(19)
C17 Fe1 C20 C19 -83.1(2)
C18 Fe1 C20 C19 -37.9(2)
C6 Fe1 C20 C19 39.9(4)
C5 Fe1 C20 C19 76.8(2)
C9 Fe1 C20 C19 119.32(19)
C7 Fe1 C20 C19 -162.0(2)
C16 Fe1 C20 C19 -120.9(3)
C8 Fe1 C20 C19 162.13(18)
C1 Rh1 C21 C22 92.53(13)
C11 Rh1 C21 C22 -172.05(17)
C27 Rh1 C21 C22 -65.13(13)
C28 Rh1 C21 C22 -98.36(13)
C1 Rh1 C21 C24 -142.96(15)
C11 Rh1 C21 C24 -47.5(3)
C27 Rh1 C21 C24 59.38(15)
C28 Rh1 C21 C24 26.14(14)
C22 Rh1 C21 C24 124.5(2)
C24 C21 C22 C23 3.9(3)
Rh1 C21 C22 C23 102.7(2)
C24 C21 C22 Rh1 -98.7(2)
C1 Rh1 C22 C21 -87.68(13)
C11 Rh1 C22 C21 165.6(3)
C27 Rh1 C22 C21 114.28(14)
C28 Rh1 C22 C21 77.76(13)
C1 Rh1 C22 C23 150.71(15)
C11 Rh1 C22 C23 44.0(4)
C27 Rh1 C22 C23 -7.34(15)
C21 Rh1 C22 C23 -121.6(2)
C28 Rh1 C22 C23 -43.86(15)
C21 C22 C23 C26 -93.3(2)
Rh1 C22 C23 C26 -12.6(2)
C22 C21 C24 C25 37.3(3)
Rh1 C21 C24 C25 -43.7(2)
C21 C24 C25 C28 40.0(3)
C22 C23 C26 C27 36.1(3)
C23 C26 C27 C28 40.8(3)
C23 C26 C27 Rh1 -40.9(2)
C1 Rh1 C27 C28 -169.40(18)
C11 Rh1 C27 C28 92.55(14)
C21 Rh1 C27 C28 -64.36(14)
C22 Rh1 C27 C28 -97.72(14)
C1 Rh1 C27 C26 -46.0(3)
C11 Rh1 C27 C26 -144.01(15)
C21 Rh1 C27 C26 59.08(16)
C28 Rh1 C27 C26 123.4(2)
C22 Rh1 C27 C26 25.73(15)
C26 C27 C28 C25 3.1(3)
Rh1 C27 C28 C25 103.2(2)
C26 C27 C28 Rh1 -100.1(2)
C24 C25 C28 C27 -96.0(2)
C24 C25 C28 Rh1 -15.6(2)
C1 Rh1 C28 C27 163.3(3)
C11 Rh1 C28 C27 -88.28(14)
C21 Rh1 C28 C27 114.90(14)
C22 Rh1 C28 C27 78.53(13)
C1 Rh1 C28 C25 42.5(4)
C11 Rh1 C28 C25 150.85(16)
C27 Rh1 C28 C25 -120.9(2)
C21 Rh1 C28 C25 -5.97(15)
C22 Rh1 C28 C25 -42.34(16)
